data_4115187
loop_
_publ_author_name
'Emmanuelle Despagnet'
'Karinne Miqueu'
'Heinz Gornitzka'
'Philip W. Dyer'
'Didier Bourissou'
'Guy Bertrand'

_publ_section_title
;
 Stable (Aryl)(phosphino)carbenes: New Ligands for Transition Metals
;
_journal_name_full 'Journal of the American Chemical Society'
_journal_page_first 11834
_journal_page_last 11835
_journal_paper_doi 10.1021/ja027201i
_journal_volume 124
_journal_year 2002
_chemical_formula_sum 'C35 H47 Cl F6 N2 P Rh'
_chemical_formula_weight 779.08
_chemical_name_systematic
; 
 ? 
;
_space_group_IT_number 14
_symmetry_cell_setting monoclinic
_symmetry_space_group_name_Hall '-P 2yn'
_symmetry_space_group_name_H-M 'P 1 21/n 1'
_atom_sites_solution_hydrogens geom
_atom_sites_solution_primary direct
_atom_sites_solution_secondary difmap
_audit_creation_method SHELXL-97
_cell_angle_alpha 90.00
_cell_angle_beta 90.973(3)
_cell_angle_gamma 90.00
_cell_formula_units_Z 4
_cell_length_a 10.3547(15)
_cell_length_b 13.057(2)
_cell_length_c 26.794(4)
_cell_measurement_reflns_used 4327
_cell_measurement_temperature 173(2)
_cell_measurement_theta_max 26.274
_cell_measurement_theta_min 2.178
_cell_volume 3622.1(9)
_computing_cell_refinement 'Bruker SMART'
_computing_data_collection 'Bruker SMART'
_computing_data_reduction 'Bruker SHELXTL'
_computing_molecular_graphics 'Bruker SHELXTL'
_computing_publication_material 'Bruker SHELXTL'
_computing_structure_refinement 'SHELXL-97 (Sheldrick, 1997)'
_computing_structure_solution 'SHELXS-97 (Sheldrick, 1990)'
_diffrn_ambient_temperature 173(2)
_diffrn_measured_fraction_theta_full 0.999
_diffrn_measured_fraction_theta_max 0.999
_diffrn_measurement_device_type 'Bruker CCD detector'
_diffrn_measurement_method 'omega and phi scans'
_diffrn_radiation_monochromator graphite
_diffrn_radiation_source 'fine-focus sealed tube'
_diffrn_radiation_type MoK\a
_diffrn_radiation_wavelength 0.71073
_diffrn_reflns_av_R_equivalents 0.0932
_diffrn_reflns_av_sigmaI/netI 0.1057
_diffrn_reflns_limit_h_max 11
_diffrn_reflns_limit_h_min -8
_diffrn_reflns_limit_k_max 14
_diffrn_reflns_limit_k_min -13
_diffrn_reflns_limit_l_max 28
_diffrn_reflns_limit_l_min -26
_diffrn_reflns_number 14590
_diffrn_reflns_theta_full 22.46
_diffrn_reflns_theta_max 22.46
_diffrn_reflns_theta_min 1.52
_exptl_absorpt_coefficient_mu 0.647
_exptl_absorpt_correction_T_max 1.000000
_exptl_absorpt_correction_T_min 0.500027
_exptl_absorpt_correction_type 'semi empirical'
_exptl_absorpt_process_details 'SADABS (Bruker-AXS)'
_exptl_crystal_colour red
_exptl_crystal_density_diffrn 1.429
_exptl_crystal_description plate
_exptl_crystal_F_000 1608
_exptl_crystal_size_max 0.05
_exptl_crystal_size_mid 0.3
_exptl_crystal_size_min 0.7
_refine_diff_density_max 1.134
_refine_diff_density_min -1.193
_refine_diff_density_rms 0.106
_refine_ls_extinction_method none
_refine_ls_goodness_of_fit_ref 1.040
_refine_ls_hydrogen_treatment mixed
_refine_ls_matrix_type full
_refine_ls_number_parameters 452
_refine_ls_number_reflns 4699
_refine_ls_number_restraints 54
_refine_ls_restrained_S_all 1.036
_refine_ls_R_factor_all 0.1024
_refine_ls_R_factor_gt 0.0611
_refine_ls_shift/su_max 0.000
_refine_ls_shift/su_mean 0.000
_refine_ls_structure_factor_coef Fsqd
_refine_ls_weighting_details 'calc w=1/[\s^2^(Fo^2^)+(0.0595P)^2^+0.0000P] where P=(Fo^2^+2Fc^2^)/3'
_refine_ls_weighting_scheme calc
_refine_ls_wR_factor_gt 0.1182
_refine_ls_wR_factor_ref 0.1328
_reflns_number_gt 3228
_reflns_number_total 4699
_reflns_threshold_expression >2sigma(I)
_cod_data_source_file ja027201i_s2.cif
_cod_data_source_block 7
_cod_database_code 4115187

loop_
_symmetry_equiv_pos_as_xyz
'x, y, z'
'-x+1/2, y+1/2, -z+1/2'
'-x, -y, -z'
'x-1/2, -y-1/2, z-1/2'

loop_
_atom_site_label
_atom_site_type_symbol
_atom_site_fract_x
_atom_site_fract_y
_atom_site_fract_z
_atom_site_U_iso_or_equiv
_atom_site_adp_type
_atom_site_occupancy
_atom_site_symmetry_multiplicity
_atom_site_calc_flag
_atom_site_refinement_flags
_atom_site_disorder_assembly
_atom_site_disorder_group
Rh1 Rh 0.90513(5) 0.86832(4) 0.12872(2) 0.01818(19) Uani 1 1 d . . .
Cl1 Cl 1.08015(17) 0.94542(14) 0.17481(7) 0.0280(5) Uani 1 1 d . . .
C1 C 0.9340(6) 0.7217(5) 0.1587(3) 0.0176(17) Uani 1 1 d . . .
C2 C 0.8213(6) 0.6648(5) 0.1808(3) 0.0184(17) Uani 1 1 d . . .
C3 C 0.7603(6) 0.6996(5) 0.2250(3) 0.0208(18) Uani 1 1 d . . .
C4 C 0.6529(6) 0.6485(5) 0.2440(3) 0.0241(19) Uani 1 1 d . . .
H4 H 0.6148 0.6727 0.2738 0.029 Uiso 1 1 calc R . .
C5 C 0.6017(7) 0.5643(6) 0.2204(3) 0.029(2) Uani 1 1 d . . .
H5 H 0.5289 0.5302 0.2337 0.035 Uiso 1 1 calc R . .
C6 C 0.6568(6) 0.5294(5) 0.1771(3) 0.0245(19) Uani 1 1 d . . .
H6 H 0.6214 0.4709 0.1608 0.029 Uiso 1 1 calc R . .
C7 C 0.7643(6) 0.5788(5) 0.1566(3) 0.0208(18) Uani 1 1 d . A .
C8 C 0.8007(7) 0.7942(6) 0.2531(3) 0.027(2) Uani 1 1 d . . .
F1 F 0.7633(4) 0.7924(3) 0.30123(17) 0.0414(12) Uani 1 1 d . . .
F2 F 0.9281(4) 0.8127(3) 0.25511(16) 0.0312(11) Uani 1 1 d . . .
F3 F 0.7440(4) 0.8788(3) 0.23285(17) 0.0404(12) Uani 1 1 d . . .
C9 C 0.8049(7) 0.5364(5) 0.1070(3) 0.0246(18) Uani 1 1 d DU . .
F4 F 0.9171(10) 0.4935(11) 0.1066(4) 0.057(7) Uani 0.52(2) 1 d PDU A 1
F5 F 0.8079(17) 0.6103(7) 0.0715(4) 0.061(7) Uani 0.52(2) 1 d PDU A 1
F6 F 0.7230(11) 0.4677(10) 0.0877(5) 0.061(7) Uani 0.52(2) 1 d PDU A 1
F'4 F 0.9115(12) 0.5720(11) 0.0858(5) 0.060(8) Uani 0.48(2) 1 d PDU A 2
F'5 F 0.8237(17) 0.4337(7) 0.1082(4) 0.059(7) Uani 0.48(2) 1 d PDU A 2
F'6 F 0.7145(10) 0.5493(12) 0.0719(4) 0.053(6) Uani 0.48(2) 1 d PDU A 2
P1 P 1.08109(17) 0.66884(14) 0.16199(8) 0.0190(5) Uani 1 1 d . . .
N1 N 1.1280(5) 0.5696(4) 0.1950(2) 0.0146(13) Uani 1 1 d . . .
C10 C 1.1516(6) 0.5756(5) 0.2504(3) 0.0212(18) Uani 1 1 d . . .
H10 H 1.2063 0.5152 0.2598 0.025 Uiso 1 1 calc R . .
C11 C 1.2287(7) 0.6713(5) 0.2651(3) 0.030(2) Uani 1 1 d . . .
H11A H 1.3148 0.6678 0.2505 0.045 Uiso 1 1 calc R . .
H11B H 1.2370 0.6751 0.3015 0.045 Uiso 1 1 calc R . .
H11C H 1.1836 0.7324 0.2526 0.045 Uiso 1 1 calc R . .
C12 C 1.0273(7) 0.5673(6) 0.2806(3) 0.032(2) Uani 1 1 d . . .
H12A H 0.9809 0.6327 0.2793 0.048 Uiso 1 1 calc R . .
H12B H 1.0493 0.5508 0.3154 0.048 Uiso 1 1 calc R . .
H12C H 0.9723 0.5131 0.2665 0.048 Uiso 1 1 calc R . .
C13 C 1.1541(6) 0.4683(5) 0.1705(3) 0.0225(18) Uani 1 1 d . . .
H13 H 1.1336 0.4756 0.1340 0.027 Uiso 1 1 calc R . .
C14 C 1.0646(7) 0.3835(6) 0.1916(3) 0.0290(19) Uani 1 1 d . . .
H14A H 1.0927 0.3663 0.2257 0.044 Uiso 1 1 calc R . .
H14B H 1.0695 0.3223 0.1705 0.044 Uiso 1 1 calc R . .
H14C H 0.9754 0.4085 0.1919 0.044 Uiso 1 1 calc R . .
C15 C 1.2968(7) 0.4344(5) 0.1759(3) 0.0275(19) Uani 1 1 d . . .
H15A H 1.3526 0.4863 0.1610 0.041 Uiso 1 1 calc R . .
H15B H 1.3087 0.3689 0.1587 0.041 Uiso 1 1 calc R . .
H15C H 1.3195 0.4266 0.2113 0.041 Uiso 1 1 calc R . .
N2 N 1.1873(5) 0.6970(4) 0.1184(2) 0.0211(15) Uani 1 1 d . . .
C16 C 1.1393(7) 0.7292(6) 0.0671(3) 0.027(2) Uani 1 1 d . . .
H16 H 1.0441 0.7395 0.0701 0.032 Uiso 1 1 calc R . .
C17 C 1.1925(8) 0.8307(6) 0.0496(4) 0.045(3) Uani 1 1 d . . .
H17A H 1.1786 0.8829 0.0753 0.067 Uiso 1 1 calc R . .
H17B H 1.1481 0.8512 0.0186 0.067 Uiso 1 1 calc R . .
H17C H 1.2852 0.8239 0.0437 0.067 Uiso 1 1 calc R . .
C18 C 1.1556(8) 0.6422(7) 0.0283(3) 0.040(2) Uani 1 1 d . . .
H18A H 1.2475 0.6330 0.0215 0.060 Uiso 1 1 calc R . .
H18B H 1.1093 0.6603 -0.0026 0.060 Uiso 1 1 calc R . .
H18C H 1.1203 0.5784 0.0417 0.060 Uiso 1 1 calc R . .
C19 C 1.3280(6) 0.7018(6) 0.1340(3) 0.0263(19) Uani 1 1 d . . .
H19 H 1.3365 0.6575 0.1643 0.032 Uiso 1 1 calc R . .
C20 C 1.3732(7) 0.8080(6) 0.1503(3) 0.040(2) Uani 1 1 d . . .
H20A H 1.3844 0.8513 0.1208 0.059 Uiso 1 1 calc R . .
H20B H 1.4557 0.8022 0.1686 0.059 Uiso 1 1 calc R . .
H20C H 1.3086 0.8388 0.1720 0.059 Uiso 1 1 calc R . .
C21 C 1.4180(7) 0.6539(6) 0.0948(3) 0.036(2) Uani 1 1 d . . .
H21A H 1.3851 0.5862 0.0851 0.054 Uiso 1 1 calc R . .
H21B H 1.5053 0.6469 0.1091 0.054 Uiso 1 1 calc R . .
H21C H 1.4204 0.6982 0.0653 0.054 Uiso 1 1 calc R . .
C22 C 0.7122(7) 0.8457(6) 0.1054(3) 0.031(2) Uani 1 1 d . . .
H22 H 0.6876 0.7962 0.1293 0.037 Uiso 1 1 calc R . .
C23 C 0.7953(7) 0.8315(6) 0.0641(3) 0.032(2) Uani 1 1 d . . .
H23 H 0.8380 0.7701 0.0549 0.039 Uiso 1 1 calc R . .
C24 C 0.8807(7) 0.9959(6) 0.0768(3) 0.032(2) Uani 1 1 d . . .
H24 H 0.9674 1.0188 0.0742 0.039 Uiso 1 1 calc R . .
C25 C 0.7994(8) 1.0106(5) 0.1166(3) 0.033(2) Uani 1 1 d . . .
H25 H 0.8192 1.0461 0.1467 0.040 Uiso 1 1 calc R . .
C26 C 0.6711(7) 0.9586(6) 0.1026(3) 0.030(2) Uani 1 1 d . . .
H26 H 0.5940 0.9788 0.1223 0.036 Uiso 1 1 calc R . .
C27 C 0.8022(7) 0.9350(6) 0.0374(3) 0.034(2) Uani 1 1 d . . .
H27 H 0.8339 0.9354 0.0024 0.041 Uiso 1 1 calc R . .
C28 C 0.6639(7) 0.9773(7) 0.0465(3) 0.039(2) Uani 1 1 d . . .
H28A H 0.6549 1.0507 0.0378 0.046 Uiso 1 1 calc R . .
H28B H 0.5955 0.9366 0.0296 0.046 Uiso 1 1 calc R . .
C29 C 0.3868(14) 0.2637(11) 0.0626(5) 0.086(4) Uani 1 1 d . . .
C30 C 0.3057(17) 0.3413(9) 0.0452(4) 0.076(4) Uani 1 1 d . . .
H30 H 0.3375 0.4023 0.0304 0.091 Uiso 1 1 calc R . .
C31 C 0.1787(18) 0.3237(10) 0.0508(5) 0.095(5) Uani 1 1 d . . .
H31 H 0.1222 0.3741 0.0371 0.114 Uiso 1 1 calc R . .
C32 C 0.1201(13) 0.2426(10) 0.0737(4) 0.074(3) Uani 1 1 d . . .
H32 H 0.0291 0.2377 0.0771 0.089 Uiso 1 1 calc R . .
C33 C 0.2089(17) 0.1648(10) 0.0922(4) 0.094(5) Uani 1 1 d . . .
H33 H 0.1781 0.1050 0.1083 0.112 Uiso 1 1 calc R . .
C34 C 0.3404(13) 0.1803(8) 0.0856(4) 0.066(3) Uani 1 1 d . . .
H34 H 0.3995 0.1302 0.0978 0.079 Uiso 1 1 calc R . .
C35 C 0.5257(14) 0.2867(12) 0.0579(5) 0.135(7) Uani 1 1 d . . .
H35A H 0.5696 0.2759 0.0901 0.203 Uiso 1 1 calc R . .
H35B H 0.5365 0.3581 0.0475 0.203 Uiso 1 1 calc R . .
H35C H 0.5632 0.2413 0.0329 0.203 Uiso 1 1 calc R . .

loop_
_atom_site_aniso_label
_atom_site_aniso_U_11
_atom_site_aniso_U_22
_atom_site_aniso_U_33
_atom_site_aniso_U_23
_atom_site_aniso_U_13
_atom_site_aniso_U_12
Rh1 0.0125(3) 0.0184(3) 0.0237(4) 0.0014(3) 0.0007(2) -0.0005(3)
Cl1 0.0211(10) 0.0308(11) 0.0320(13) -0.0021(9) -0.0030(8) -0.0091(8)
C1 0.018(4) 0.021(4) 0.014(5) 0.004(3) -0.002(3) 0.004(3)
C2 0.013(4) 0.018(4) 0.025(5) 0.008(3) 0.002(3) 0.009(3)
C3 0.007(4) 0.021(4) 0.035(5) -0.002(4) 0.001(3) 0.003(3)
C4 0.018(4) 0.027(5) 0.028(5) 0.003(4) 0.009(3) 0.000(3)
C5 0.017(4) 0.026(5) 0.045(6) 0.009(4) 0.007(4) -0.003(3)
C6 0.013(4) 0.022(4) 0.039(6) 0.004(4) -0.005(4) -0.003(3)
C7 0.017(4) 0.019(4) 0.027(5) 0.004(4) -0.001(3) 0.001(3)
C8 0.024(5) 0.038(5) 0.021(5) 0.001(4) 0.014(4) 0.001(4)
F1 0.039(3) 0.054(3) 0.031(3) -0.009(2) 0.017(2) -0.010(2)
F2 0.021(3) 0.036(3) 0.036(3) -0.010(2) 0.008(2) -0.0053(19)
F3 0.042(3) 0.030(3) 0.049(3) -0.005(3) -0.002(2) 0.013(2)
C9 0.021(4) 0.019(4) 0.034(5) -0.004(4) 0.000(3) -0.011(3)
F4 0.030(7) 0.095(16) 0.044(8) -0.021(8) -0.007(6) 0.037(9)
F5 0.14(2) 0.020(6) 0.024(6) 0.001(4) -0.003(7) 0.009(6)
F6 0.044(8) 0.065(12) 0.073(11) -0.040(10) 0.016(7) -0.038(9)
F'4 0.048(9) 0.072(13) 0.060(11) -0.033(10) 0.029(8) -0.043(10)
F'5 0.12(2) 0.020(6) 0.041(8) 0.005(5) 0.016(9) 0.011(7)
F'6 0.045(7) 0.078(16) 0.035(7) -0.018(7) -0.014(5) 0.024(9)
P1 0.0128(10) 0.0219(11) 0.0224(13) 0.0053(9) 0.0041(8) 0.0014(7)
N1 0.011(3) 0.017(3) 0.017(4) -0.002(3) 0.002(2) 0.001(2)
C10 0.016(4) 0.017(4) 0.030(5) 0.004(3) 0.002(3) 0.002(3)
C11 0.029(5) 0.038(5) 0.024(5) 0.001(4) -0.005(4) -0.001(4)
C12 0.033(5) 0.035(5) 0.029(6) 0.003(4) 0.008(4) 0.002(4)
C13 0.019(4) 0.025(4) 0.023(5) 0.004(4) 0.001(3) 0.004(3)
C14 0.022(4) 0.030(5) 0.035(5) -0.004(4) -0.001(3) -0.001(3)
C15 0.023(4) 0.024(5) 0.036(6) -0.002(4) 0.009(4) 0.007(3)
N2 0.010(3) 0.030(4) 0.024(4) 0.009(3) 0.009(3) -0.001(3)
C16 0.022(4) 0.039(5) 0.019(5) 0.015(4) 0.008(3) 0.010(3)
C17 0.035(5) 0.051(6) 0.050(7) 0.018(5) 0.019(4) 0.010(4)
C18 0.040(5) 0.055(6) 0.025(5) 0.005(5) 0.004(4) 0.006(4)
C19 0.012(4) 0.028(5) 0.039(6) 0.008(4) 0.000(3) 0.003(3)
C20 0.020(5) 0.039(5) 0.059(7) 0.007(5) 0.002(4) -0.011(4)
C21 0.020(4) 0.051(6) 0.038(6) 0.015(4) 0.005(4) 0.012(4)
C22 0.017(4) 0.034(5) 0.042(6) 0.012(4) -0.002(4) 0.003(3)
C23 0.029(5) 0.033(5) 0.035(6) -0.011(4) -0.012(4) 0.018(4)
C24 0.020(5) 0.033(5) 0.044(6) 0.020(4) 0.004(4) 0.007(3)
C25 0.038(5) 0.016(4) 0.046(6) 0.002(4) -0.007(4) 0.016(4)
C26 0.011(4) 0.037(5) 0.043(6) 0.012(4) 0.004(4) 0.010(3)
C27 0.026(5) 0.052(6) 0.023(5) 0.006(4) 0.002(4) 0.006(4)
C28 0.027(5) 0.049(6) 0.040(6) 0.016(4) -0.006(4) 0.010(4)
C29 0.115(12) 0.103(11) 0.043(8) -0.038(8) 0.037(8) -0.048(9)
C30 0.146(14) 0.052(9) 0.028(7) -0.002(5) -0.020(8) 0.004(8)
C31 0.160(16) 0.070(10) 0.054(10) -0.025(7) -0.025(10) 0.004(10)
C32 0.106(10) 0.066(9) 0.051(9) -0.020(7) -0.010(7) -0.001(8)
C33 0.171(16) 0.076(10) 0.034(8) -0.006(6) -0.004(8) -0.054(10)
C34 0.104(10) 0.049(7) 0.045(8) 0.002(6) -0.007(7) -0.002(7)
C35 0.119(13) 0.183(16) 0.105(14) -0.066(12) 0.036(10) -0.051(12)

loop_
_atom_type_symbol
_atom_type_description
_atom_type_scat_dispersion_real
_atom_type_scat_dispersion_imag
_atom_type_scat_source
C C 0.0033 0.0016 'International Tables Vol C Tables 4.2.6.8 and 6.1.1.4'
H H 0.0000 0.0000 'International Tables Vol C Tables 4.2.6.8 and 6.1.1.4'
N N 0.0061 0.0033 'International Tables Vol C Tables 4.2.6.8 and 6.1.1.4'
F F 0.0171 0.0103 'International Tables Vol C Tables 4.2.6.8 and 6.1.1.4'
P P 0.1023 0.0942 'International Tables Vol C Tables 4.2.6.8 and 6.1.1.4'
Cl Cl 0.1484 0.1585 'International Tables Vol C Tables 4.2.6.8 and 6.1.1.4'
Rh Rh -1.1178 0.9187 'International Tables Vol C Tables 4.2.6.8 and 6.1.1.4'

loop_
_geom_angle_atom_site_label_1
_geom_angle_atom_site_label_2
_geom_angle_atom_site_label_3
_geom_angle
C1 Rh1 C22 96.6(3)
C1 Rh1 C23 100.2(3)
C22 Rh1 C23 39.5(3)
C1 Rh1 C25 154.8(3)
C22 Rh1 C25 66.6(3)
C23 Rh1 C25 79.0(3)
C1 Rh1 C24 162.9(3)
C22 Rh1 C24 79.5(3)
C23 Rh1 C24 66.2(3)
C25 Rh1 C24 37.0(3)
C1 Rh1 Cl1 94.9(2)
C22 Rh1 Cl1 156.6(2)
C23 Rh1 Cl1 155.5(2)
C25 Rh1 Cl1 95.3(2)
C24 Rh1 Cl1 95.0(2)
C2 C1 P1 119.0(5)
C2 C1 Rh1 119.5(4)
P1 C1 Rh1 121.4(4)
C7 C2 C3 116.5(6)
C7 C2 C1 121.7(6)
C3 C2 C1 121.7(6)
C4 C3 C2 121.1(7)
C4 C3 C8 115.2(6)
C2 C3 C8 123.7(6)
C5 C4 C3 121.2(7)
C4 C5 C6 119.4(7)
C5 C6 C7 121.3(7)
C6 C7 C2 120.6(7)
C6 C7 C9 114.3(6)
C2 C7 C9 125.1(6)
F2 C8 F1 105.2(6)
F2 C8 F3 106.7(6)
F1 C8 F3 105.5(6)
F2 C8 C3 115.7(6)
F1 C8 C3 112.4(6)
F3 C8 C3 110.7(7)
F4 C9 F'6 132.3(9)
F4 C9 F6 105.7(9)
F'6 C9 F6 51.3(8)
F4 C9 F'4 52.8(8)
F'6 C9 F'4 103.5(10)
F6 C9 F'4 126.6(9)
F4 C9 F5 105.8(10)
F'6 C9 F5 55.7(8)
F6 C9 F5 103.3(10)
F'4 C9 F5 54.9(8)
F4 C9 F'5 56.0(8)
F'6 C9 F'5 104.0(10)
F6 C9 F'5 55.4(8)
F'4 C9 F'5 103.6(10)
F5 C9 F'5 135.7(9)
F4 C9 C7 115.6(8)
F'6 C9 C7 112.0(7)
F6 C9 C7 113.9(7)
F'4 C9 C7 119.5(7)
F5 C9 C7 111.6(7)
F'5 C9 C7 112.6(7)
N1 P1 N2 111.2(3)
N1 P1 C1 128.0(3)
N2 P1 C1 119.0(3)
C10 N1 C13 116.8(5)
C10 N1 P1 122.3(4)
C13 N1 P1 120.9(5)
N1 C10 C11 111.8(6)
N1 C10 C12 113.2(6)
C11 C10 C12 111.1(6)
N1 C13 C15 112.9(6)
N1 C13 C14 110.8(5)
C15 C13 C14 109.7(6)
C19 N2 C16 122.7(5)
C19 N2 P1 117.5(5)
C16 N2 P1 119.3(4)
C17 C16 N2 114.1(7)
C17 C16 C18 113.0(6)
N2 C16 C18 111.5(6)
N2 C19 C20 114.0(6)
N2 C19 C21 112.5(6)
C20 C19 C21 112.1(6)
C23 C22 C26 105.0(6)
C23 C22 Rh1 70.5(4)
C26 C22 Rh1 98.1(5)
C22 C23 C27 106.3(6)
C22 C23 Rh1 70.0(5)
C27 C23 Rh1 98.8(5)
C25 C24 C27 106.1(7)
C25 C24 Rh1 71.3(4)
C27 C24 Rh1 95.5(5)
C24 C25 C26 106.7(8)
C24 C25 Rh1 71.7(4)
C26 C25 Rh1 95.2(4)
C28 C26 C25 101.4(6)
C28 C26 C22 102.1(7)
C25 C26 C22 100.1(5)
C23 C27 C24 99.5(6)
C23 C27 C28 101.0(6)
C24 C27 C28 100.7(6)
C26 C28 C27 93.8(6)
C34 C29 C30 121.7(13)
C34 C29 C35 124.0(17)
C30 C29 C35 114.0(14)
C31 C30 C29 115.0(13)
C30 C31 C32 128.6(15)
C31 C32 C33 114.2(13)
C34 C33 C32 118.1(11)
C29 C34 C33 122.3(13)

loop_
_geom_bond_atom_site_label_1
_geom_bond_atom_site_label_2
_geom_bond_distance
Rh1 C1 2.096(7)
Rh1 C22 2.104(7)
Rh1 C23 2.111(8)
Rh1 C25 2.178(7)
Rh1 C24 2.183(7)
Rh1 Cl1 2.3972(19)
C1 C2 1.513(9)
C1 P1 1.673(7)
C2 C7 1.421(10)
C2 C3 1.425(10)
C3 C4 1.400(9)
C3 C8 1.503(10)
C4 C5 1.371(10)
C5 C6 1.379(10)
C6 C7 1.407(9)
C7 C9 1.505(10)
C8 F2 1.341(8)
C8 F1 1.352(8)
C8 F3 1.359(9)
C9 F4 1.291(10)
C9 F'6 1.326(12)
C9 F6 1.333(11)
C9 F'4 1.333(11)
C9 F5 1.355(10)
C9 F'5 1.356(10)
P1 N1 1.638(6)
P1 N2 1.659(5)
N1 C10 1.502(9)
N1 C13 1.504(9)
C10 C11 1.531(9)
C10 C12 1.536(9)
C13 C15 1.547(9)
C13 C14 1.556(9)
N2 C19 1.511(9)
N2 C16 1.514(9)
C16 C17 1.513(10)
C16 C18 1.550(11)
C19 C20 1.525(10)
C19 C21 1.549(10)
C22 C23 1.425(11)
C22 C26 1.536(10)
C23 C27 1.530(11)
C24 C25 1.383(11)
C24 C27 1.541(12)
C25 C26 1.532(11)
C26 C28 1.523(11)
C27 C28 1.558(10)
C29 C34 1.345(15)
C29 C30 1.392(17)
C29 C35 1.477(16)
C30 C31 1.346(17)
C31 C32 1.370(16)
C32 C33 1.452(17)
C33 C34 1.391(16)
